data_7045815
loop_
_publ_author_name
'Boshart, Monica D.'
'Ziller, Joseph W.'
'Evans, William J.'

_publ_section_title
;
 NH<sub>3</sub> and (NH<sub>2</sub>)<sup>1-</sup> as ligands in yttrium
 metallocene chemistry.
;
_journal_issue 14
_journal_name_full 'Dalton transactions (Cambridge, England : 2003)'
_journal_page_first 5098
_journal_page_last 5101
_journal_paper_doi 10.1039/C8DT00543E
_journal_volume 47
_journal_year 2018
_chemical_absolute_configuration ad
_chemical_formula_sum 'C24 H40 N O Y'
_chemical_formula_weight 447.48
_chemical_name_systematic (C5Me5)2Y(THF)NH2
_chemical_properties_physical ', Air-sensitive,Moisture-sensitive'
_space_group_crystal_system monoclinic
_space_group_IT_number 4
_space_group_name_Hall 'P 2yb'
_space_group_name_H-M_alt 'P 1 21 1'
_symmetry_space_group_name_Hall 'P 2yb'
_symmetry_space_group_name_H-M 'P 1 21 1'
_atom_sites_solution_hydrogens mixed
_atom_sites_solution_primary direct
_atom_sites_solution_secondary difmap
_audit_creation_method SHELXL-2014/7
_audit_update_record
;
2017-05-12 deposited with the CCDC.
2018-03-08 downloaded from the CCDC.
;
_cell_angle_alpha 90
_cell_angle_beta 111.3610(4)
_cell_angle_gamma 90
_cell_formula_units_Z 2
_cell_length_a 8.3916(3)
_cell_length_b 16.1829(6)
_cell_length_c 9.2225(3)
_cell_measurement_reflns_used 9983
_cell_measurement_temperature 88(2)
_cell_measurement_theta_max 28.70
_cell_measurement_theta_min 2.52
_cell_volume 1166.38(7)
_computing_cell_refinement 'Bruker SAINT 8.34a, 2013'
_computing_data_collection 'Bruker APEX2 2014.11-0, 2014'
_computing_data_reduction 'Bruker SAINT 8.34a, 2013'
_computing_molecular_graphics 'Bruker SHELXTL'
_computing_publication_material 'Bruker SHELXTL'
_computing_structure_refinement 'SHELXL-2014/7 (Sheldrick, 2014)'
_computing_structure_solution 'Bruker SHELXTL 2014/4'
_diffrn_ambient_temperature 88(2)
_diffrn_measured_fraction_theta_full 1.000
_diffrn_measured_fraction_theta_max 1.000
_diffrn_measurement_device_type 'Bruker SMART APEX II CCD'
_diffrn_measurement_method '\f and \w scans'
_diffrn_radiation_type MoK\a
_diffrn_radiation_wavelength 0.71073
_diffrn_reflns_av_R_equivalents 0.0175
_diffrn_reflns_av_unetI/netI 0.0218
_diffrn_reflns_Laue_measured_fraction_full 1.000
_diffrn_reflns_Laue_measured_fraction_max 1.000
_diffrn_reflns_limit_h_max 10
_diffrn_reflns_limit_h_min -10
_diffrn_reflns_limit_k_max 20
_diffrn_reflns_limit_k_min -20
_diffrn_reflns_limit_l_max 11
_diffrn_reflns_limit_l_min -11
_diffrn_reflns_number 13677
_diffrn_reflns_point_group_measured_fraction_full 0.999
_diffrn_reflns_point_group_measured_fraction_max 0.997
_diffrn_reflns_theta_full 25.500
_diffrn_reflns_theta_max 27.093
_diffrn_reflns_theta_min 2.371
_diffrn_source 'fine-focus sealed tube'
_exptl_absorpt_coefficient_mu 2.513
_exptl_absorpt_correction_T_max 0.6830
_exptl_absorpt_correction_T_min 0.5029
_exptl_absorpt_correction_type numerical
_exptl_absorpt_process_details 'Bruker SADABS 2014/5'
_exptl_crystal_colour colorless
_exptl_crystal_density_diffrn 1.274
_exptl_crystal_density_meas ?
_exptl_crystal_density_method not_measured
_exptl_crystal_description block
_exptl_crystal_F_000 476
_exptl_crystal_recrystallization_method 'Re-crystallisation from solvent'
_exptl_crystal_size_max 0.426
_exptl_crystal_size_mid 0.312
_exptl_crystal_size_min 0.275
_refine_diff_density_max 0.533
_refine_diff_density_min -0.308
_refine_diff_density_rms 0.104
_refine_ls_abs_structure_details
; 
 Flack x determined using 2275 quotients [(I+)-(I-)]/[(I+)+(I-)] 
 (Parsons, Flack and Wagner, Acta Cryst. B69 (2013) 249-259). 
;
_refine_ls_abs_structure_Flack -0.034(3)
_refine_ls_extinction_method none
_refine_ls_goodness_of_fit_ref 1.050
_refine_ls_hydrogen_treatment mixed
_refine_ls_matrix_type full
_refine_ls_number_parameters 262
_refine_ls_number_reflns 5132
_refine_ls_number_restraints 3
_refine_ls_restrained_S_all 1.050
_refine_ls_R_factor_all 0.0230
_refine_ls_R_factor_gt 0.0212
_refine_ls_shift/su_max 0.000
_refine_ls_shift/su_mean 0.000
_refine_ls_structure_factor_coef Fsqd
_refine_ls_weighting_details 'w=1/[\s^2^(Fo^2^)+(0.0303P)^2^+0.2381P] where P=(Fo^2^+2Fc^2^)/3'
_refine_ls_weighting_scheme calc
_refine_ls_wR_factor_gt 0.0510
_refine_ls_wR_factor_ref 0.0517
_reflns_Friedel_coverage 0.925
_reflns_Friedel_fraction_full 0.997
_reflns_Friedel_fraction_max 0.994
_reflns_number_gt 4939
_reflns_number_total 5132
_reflns_threshold_expression 'I > 2\s(I)'
_cod_data_source_file c8dt00543e2.cif
_cod_data_source_block mdb15
_cod_depositor_comments
;
The following automatic conversions were performed:

'_exptl_crystal_density_meas' value 'not_measured' was changed to '?'
- the value is perceived as not measured.

Automatic conversion script
Id: cif_fix_values 4973 2017-02-22 13:04:09Z antanas 

 Adding full bibliography for 7045815--7045816.cif.
;
_cod_database_code 7045815
_shelx_shelxl_version_number 2014/7
_shelx_space_group_comment
; 
The symmetry employed for this shelxl refinement is uniquely defined 
by the following loop, which should always be used as a source of 
symmetry information in preference to the above space-group names. 
They are only intended as comments. 
;
_shelx_estimated_absorpt_t_min 0.414
_shelx_estimated_absorpt_t_max 0.545

loop_
_space_group_symop_operation_xyz
'x, y, z'
'-x, y+1/2, -z'

loop_
_atom_site_label
_atom_site_type_symbol
_atom_site_fract_x
_atom_site_fract_y
_atom_site_fract_z
_atom_site_U_iso_or_equiv
_atom_site_adp_type
_atom_site_occupancy
_atom_site_site_symmetry_order
_atom_site_calc_flag
_atom_site_refinement_flags_posn
_atom_site_refinement_flags_adp
Y1 Y 0.16565(2) 0.32552(2) 0.31691(2) 0.01295(7) Uani 1 1 d . .
O1 O 0.3799(2) 0.24146(12) 0.4984(2) 0.0190(4) Uani 1 1 d . .
N1 N 0.0044(3) 0.3217(2) 0.4623(2) 0.0199(4) Uani 1 1 d D .
H1 H 0.014(5) 0.3658(13) 0.521(4) 0.043(11) Uiso 1 1 d D .
H2 H -0.080(3) 0.2885(18) 0.459(5) 0.053(13) Uiso 1 1 d D .
C1 C 0.1933(4) 0.47960(17) 0.2259(3) 0.0213(6) Uani 1 1 d . .
C2 C 0.3602(4) 0.44643(17) 0.2698(4) 0.0224(6) Uani 1 1 d . .
C3 C 0.4247(4) 0.43524(17) 0.4333(4) 0.0209(6) Uani 1 1 d . .
C4 C 0.2983(4) 0.46082(16) 0.4906(3) 0.0199(6) Uani 1 1 d . .
C5 C 0.1543(4) 0.48812(16) 0.3625(3) 0.0196(5) Uani 1 1 d . .
C6 C 0.0881(5) 0.5154(2) 0.0704(4) 0.0367(8) Uani 1 1 d . .
H6A H 0.0914 0.5758 0.0769 0.055 Uiso 1 1 calc R U
H6B H -0.0305 0.4964 0.0403 0.055 Uiso 1 1 calc R U
H6C H 0.1347 0.4973 -0.0076 0.055 Uiso 1 1 calc R U
C7 C 0.4638(5) 0.4333(2) 0.1677(4) 0.0376(8) Uani 1 1 d . .
H7A H 0.5800 0.4546 0.2206 0.056 Uiso 1 1 calc R U
H7B H 0.4096 0.4626 0.0689 0.056 Uiso 1 1 calc R U
H7C H 0.4691 0.3741 0.1474 0.056 Uiso 1 1 calc R U
C8 C 0.6060(4) 0.4103(2) 0.5327(5) 0.0379(9) Uani 1 1 d . .
H8A H 0.6727 0.4598 0.5787 0.057 Uiso 1 1 calc R U
H8B H 0.6589 0.3819 0.4678 0.057 Uiso 1 1 calc R U
H8C H 0.6035 0.3732 0.6158 0.057 Uiso 1 1 calc R U
C9 C 0.3195(5) 0.4657(2) 0.6594(4) 0.0323(8) Uani 1 1 d . .
H9A H 0.3672 0.5197 0.7014 0.048 Uiso 1 1 calc R U
H9B H 0.3973 0.4219 0.7176 0.048 Uiso 1 1 calc R U
H9C H 0.2079 0.4586 0.6692 0.048 Uiso 1 1 calc R U
C10 C -0.0062(4) 0.52725(19) 0.3692(4) 0.0321(7) Uani 1 1 d . .
H10A H 0.0102 0.5871 0.3827 0.048 Uiso 1 1 calc R U
H10B H -0.0306 0.5042 0.4572 0.048 Uiso 1 1 calc R U
H10C H -0.1024 0.5158 0.2722 0.048 Uiso 1 1 calc R U
C11 C -0.0905(3) 0.28181(17) 0.0563(3) 0.0181(5) Uani 1 1 d . .
C12 C 0.0546(3) 0.28112(17) 0.0125(3) 0.0178(5) Uani 1 1 d . .
C13 C 0.1637(3) 0.21597(17) 0.0937(3) 0.0176(5) Uani 1 1 d . .
C14 C 0.0843(4) 0.17503(17) 0.1855(3) 0.0179(5) Uani 1 1 d . .
C15 C -0.0725(3) 0.21550(18) 0.1621(3) 0.0190(5) Uani 1 1 d . .
C16 C -0.2415(3) 0.3399(2) -0.0011(3) 0.0256(8) Uani 1 1 d . .
H16A H -0.3474 0.3077 -0.0438 0.038 Uiso 1 1 calc R U
H16B H -0.2302 0.3757 -0.0825 0.038 Uiso 1 1 calc R U
H16C H -0.2449 0.3738 0.0857 0.038 Uiso 1 1 calc R U
C17 C 0.0765(3) 0.3289(3) -0.1204(3) 0.0261(5) Uani 1 1 d . .
H17A H 0.0490 0.2930 -0.2118 0.039 Uiso 1 1 calc R U
H17B H 0.1952 0.3479 -0.0893 0.039 Uiso 1 1 calc R U
H17C H -0.0005 0.3767 -0.1459 0.039 Uiso 1 1 calc R U
C18 C 0.3176(4) 0.18683(19) 0.0601(3) 0.0252(6) Uani 1 1 d . .
H18A H 0.2795 0.1584 -0.0407 0.038 Uiso 1 1 calc R U
H18B H 0.3847 0.1487 0.1421 0.038 Uiso 1 1 calc R U
H18C H 0.3884 0.2345 0.0571 0.038 Uiso 1 1 calc R U
C19 C 0.1447(4) 0.09804(18) 0.2807(3) 0.0247(6) Uani 1 1 d . .
H19A H 0.0508 0.0580 0.2541 0.037 Uiso 1 1 calc R U
H19B H 0.1820 0.1118 0.3916 0.037 Uiso 1 1 calc R U
H19C H 0.2407 0.0741 0.2585 0.037 Uiso 1 1 calc R U
C20 C -0.2071(4) 0.1870(2) 0.2231(4) 0.0276(7) Uani 1 1 d . .
H20A H -0.2819 0.1466 0.1510 0.041 Uiso 1 1 calc R U
H20B H -0.2751 0.2345 0.2325 0.041 Uiso 1 1 calc R U
H20C H -0.1517 0.1614 0.3256 0.041 Uiso 1 1 calc R U
C21 C 0.5300(4) 0.20409(19) 0.4818(3) 0.0240(6) Uani 1 1 d . .
H21A H 0.5852 0.2431 0.4319 0.029 Uiso 1 1 calc R U
H21B H 0.4983 0.1533 0.4177 0.029 Uiso 1 1 calc R U
C22 C 0.6489(4) 0.1838(2) 0.6460(4) 0.0309(7) Uani 1 1 d . .
H22A H 0.7179 0.2324 0.6977 0.037 Uiso 1 1 calc R U
H22B H 0.7263 0.1375 0.6472 0.037 Uiso 1 1 calc R U
C23 C 0.5226(4) 0.1598(2) 0.7217(4) 0.0333(7) Uani 1 1 d . .
H23A H 0.4819 0.1024 0.6951 0.040 Uiso 1 1 calc R U
H23B H 0.5742 0.1654 0.8364 0.040 Uiso 1 1 calc R U
C24 C 0.3786(4) 0.2211(2) 0.6527(3) 0.0240(6) Uani 1 1 d . .
H24A H 0.2676 0.1964 0.6440 0.029 Uiso 1 1 calc R U
H24B H 0.3981 0.2713 0.7183 0.029 Uiso 1 1 calc R U

loop_
_atom_site_aniso_label
_atom_site_aniso_U_11
_atom_site_aniso_U_22
_atom_site_aniso_U_33
_atom_site_aniso_U_23
_atom_site_aniso_U_13
_atom_site_aniso_U_12
Y1 0.01287(10) 0.01427(10) 0.01125(10) -0.00005(13) 0.00383(7) -0.00074(13)
O1 0.0196(10) 0.0198(10) 0.0158(9) 0.0014(8) 0.0042(8) 0.0029(8)
N1 0.0243(10) 0.0183(10) 0.0149(9) -0.0032(13) 0.0045(7) -0.0009(14)
C1 0.0253(16) 0.0147(13) 0.0219(14) 0.0036(11) 0.0061(12) -0.0036(11)
C2 0.0268(15) 0.0146(13) 0.0304(15) -0.0023(11) 0.0161(12) -0.0072(11)
C3 0.0160(14) 0.0126(12) 0.0307(16) -0.0033(11) 0.0045(12) -0.0038(10)
C4 0.0259(14) 0.0116(12) 0.0199(13) -0.0019(10) 0.0056(11) -0.0023(11)
C5 0.0211(14) 0.0127(12) 0.0246(14) -0.0003(10) 0.0079(11) 0.0011(10)
C6 0.050(2) 0.0261(17) 0.0256(16) 0.0073(13) 0.0041(15) -0.0024(15)
C7 0.044(2) 0.0327(18) 0.050(2) -0.0110(15) 0.0338(18) -0.0138(15)
C8 0.0191(16) 0.0217(15) 0.058(2) -0.0059(15) -0.0030(15) -0.0017(13)
C9 0.049(2) 0.0239(17) 0.0219(15) -0.0044(12) 0.0109(15) -0.0040(14)
C10 0.0272(16) 0.0216(15) 0.050(2) -0.0034(14) 0.0174(15) 0.0046(12)
C11 0.0158(13) 0.0243(14) 0.0114(12) -0.0035(10) 0.0016(10) -0.0029(10)
C12 0.0188(13) 0.0241(14) 0.0087(11) -0.0032(10) 0.0028(10) -0.0032(11)
C13 0.0171(13) 0.0202(13) 0.0137(12) -0.0067(10) 0.0034(10) -0.0026(10)
C14 0.0200(14) 0.0168(13) 0.0149(13) -0.0056(10) 0.0041(11) -0.0054(11)
C15 0.0173(13) 0.0225(13) 0.0160(13) -0.0041(11) 0.0046(10) -0.0064(11)
C16 0.0178(12) 0.035(2) 0.0207(12) -0.0006(12) 0.0026(10) 0.0029(12)
C17 0.0285(13) 0.0343(14) 0.0170(11) 0.0012(19) 0.0099(10) -0.0002(19)
C18 0.0222(15) 0.0316(16) 0.0237(15) -0.0055(12) 0.0106(12) 0.0010(12)
C19 0.0295(16) 0.0181(14) 0.0225(14) -0.0023(11) 0.0047(12) -0.0049(11)
C20 0.0215(14) 0.0376(18) 0.0249(15) -0.0047(13) 0.0100(12) -0.0115(13)
C21 0.0214(15) 0.0245(15) 0.0254(15) -0.0018(12) 0.0076(13) 0.0058(13)
C22 0.0259(16) 0.0304(16) 0.0288(16) -0.0014(13) 0.0011(13) 0.0131(13)
C23 0.0439(19) 0.0254(16) 0.0251(16) 0.0073(12) 0.0062(14) 0.0128(14)
C24 0.0294(16) 0.0264(16) 0.0147(13) 0.0029(11) 0.0062(12) 0.0037(13)

loop_
_atom_type_symbol
_atom_type_description
_atom_type_scat_dispersion_real
_atom_type_scat_dispersion_imag
_atom_type_scat_source
C C 0.0033 0.0016 'International Tables Vol C Tables 4.2.6.8 and 6.1.1.4'
H H 0.0000 0.0000 'International Tables Vol C Tables 4.2.6.8 and 6.1.1.4'
N N 0.0061 0.0033 'International Tables Vol C Tables 4.2.6.8 and 6.1.1.4'
O O 0.0106 0.0060 'International Tables Vol C Tables 4.2.6.8 and 6.1.1.4'
Y Y -2.7962 3.5667 'International Tables Vol C Tables 4.2.6.8 and 6.1.1.4'

loop_
_geom_angle_atom_site_label_1
_geom_angle_atom_site_label_2
_geom_angle_atom_site_label_3
_geom_angle
Cnt1 Y1 N1 104.4
Cnt1 Y1 O1 104.5
Cnt1 Y1 N1 105.3
Cnt1 Y1 O1 103.9
Cnt1 Y1 Cnt2 137.8
N1 Y1 O1 91.71(8)
N1 Y1 C1 110.90(11)
O1 Y1 C1 128.61(8)
N1 Y1 C15 78.63(9)
O1 Y1 C15 102.77(8)
C1 Y1 C15 126.09(9)
N1 Y1 C11 93.92(8)
O1 Y1 C11 129.36(8)
C1 Y1 C11 95.62(9)
C15 Y1 C11 30.87(9)
N1 Y1 C5 82.42(12)
O1 Y1 C5 120.80(8)
C1 Y1 C5 30.81(9)
C15 Y1 C5 132.73(9)
C11 Y1 C5 109.83(9)
N1 Y1 C2 131.06(11)
O1 Y1 C2 100.48(8)
C1 Y1 C2 30.66(9)
C15 Y1 C2 141.35(9)
C11 Y1 C2 112.64(9)
C5 Y1 C2 50.64(9)
N1 Y1 C14 97.83(11)
O1 Y1 C14 78.63(8)
C1 Y1 C14 137.73(8)
C15 Y1 C14 30.58(9)
C11 Y1 C14 50.74(9)
C5 Y1 C14 160.57(9)
C2 Y1 C14 130.95(9)
N1 Y1 C4 82.81(10)
O1 Y1 C4 90.21(8)
C1 Y1 C4 50.56(9)
C15 Y1 C4 157.56(9)
C11 Y1 C4 140.43(9)
C5 Y1 C4 30.60(8)
C2 Y1 C4 50.31(9)
C14 Y1 C4 168.83(8)
N1 Y1 C3 110.83(10)
O1 Y1 C3 78.74(8)
C1 Y1 C3 50.40(9)
C15 Y1 C3 170.47(9)
C11 Y1 C3 142.87(9)
C5 Y1 C3 50.29(8)
C2 Y1 C3 30.47(9)
C14 Y1 C3 143.72(9)
C4 Y1 C3 30.17(9)
N1 Y1 C13 127.05(10)
O1 Y1 C13 87.39(7)
C1 Y1 C13 110.44(9)
C15 Y1 C13 50.34(8)
C11 Y1 C13 50.47(8)
C5 Y1 C13 140.56(9)
C2 Y1 C13 100.91(8)
C14 Y1 C13 30.41(8)
C4 Y1 C13 150.09(8)
C3 Y1 C13 120.76(9)
N1 Y1 C12 124.12(8)
O1 Y1 C12 117.52(8)
C1 Y1 C12 87.62(9)
C15 Y1 C12 50.34(8)
C11 Y1 C12 30.47(8)
C5 Y1 C12 113.89(9)
C2 Y1 C12 91.46(9)
C14 Y1 C12 50.22(8)
C4 Y1 C12 137.74(8)
C3 Y1 C12 120.51(9)
C13 Y1 C12 30.31(8)
C21 O1 C24 108.8(2)
C21 O1 Y1 128.56(16)
C24 O1 Y1 122.65(16)
C2 C1 C5 107.9(3)
C2 C1 C6 126.6(3)
C5 C1 C6 124.5(3)
C2 C1 Y1 75.27(15)
C5 C1 Y1 74.75(15)
C6 C1 Y1 125.0(2)
C1 C2 C3 107.9(3)
C1 C2 C7 127.6(3)
C3 C2 C7 124.2(3)
C1 C2 Y1 74.07(15)
C3 C2 Y1 75.72(16)
C7 C2 Y1 121.34(19)
C4 C3 C2 108.3(3)
C4 C3 C8 125.3(3)
C2 C3 C8 126.0(3)
C4 C3 Y1 74.68(16)
C2 C3 Y1 73.82(16)
C8 C3 Y1 123.29(19)
C3 C4 C5 108.0(2)
C3 C4 C9 125.6(3)
C5 C4 C9 126.1(3)
C3 C4 Y1 75.15(15)
C5 C4 Y1 73.54(15)
C9 C4 Y1 121.60(19)
C4 C5 C1 107.9(3)
C4 C5 C10 126.8(3)
C1 C5 C10 125.1(3)
C4 C5 Y1 75.87(15)
C1 C5 Y1 74.44(15)
C10 C5 Y1 120.17(19)
C12 C11 C15 107.6(2)
C12 C11 C16 127.2(2)
C15 C11 C16 125.2(2)
C12 C11 Y1 76.39(14)
C15 C11 Y1 74.49(15)
C16 C11 Y1 116.62(18)
C11 C12 C13 108.2(2)
C11 C12 C17 126.6(2)
C13 C12 C17 124.1(3)
C11 C12 Y1 73.14(14)
C13 C12 Y1 74.84(14)
C17 C12 Y1 127.2(2)
C12 C13 C14 108.0(2)
C12 C13 C18 124.1(2)
C14 C13 C18 126.8(3)
C12 C13 Y1 74.86(15)
C14 C13 Y1 74.10(14)
C18 C13 Y1 126.24(18)
C15 C14 C13 107.8(2)
C15 C14 C19 124.8(3)
C13 C14 C19 127.2(3)
C15 C14 Y1 73.71(15)
C13 C14 Y1 75.48(15)
C19 C14 Y1 120.70(17)
C14 C15 C11 108.3(2)
C14 C15 C20 125.7(3)
C11 C15 C20 125.6(3)
C14 C15 Y1 75.71(15)
C11 C15 Y1 74.65(15)
C20 C15 Y1 121.44(19)
O1 C21 C22 105.4(2)
C21 C22 C23 101.5(3)
C24 C23 C22 102.9(2)
O1 C24 C23 105.6(2)

loop_
_geom_bond_atom_site_label_1
_geom_bond_atom_site_label_2
_geom_bond_distance
Y1 Cnt1 2.402
Y1 Cnt2 2.407
Y1 N1 2.226(2)
Y1 O1 2.3857(18)
Y1 C1 2.668(3)
Y1 C15 2.669(3)
Y1 C11 2.671(3)
Y1 C5 2.672(3)
Y1 C2 2.683(3)
Y1 C14 2.695(3)
Y1 C4 2.702(3)
Y1 C3 2.708(3)
Y1 C13 2.713(3)
Y1 C12 2.713(2)
O1 C21 1.455(3)
O1 C24 1.464(3)
C1 C2 1.415(4)
C1 C5 1.418(4)
C1 C6 1.500(4)
C2 C3 1.417(4)
C2 C7 1.511(4)
C3 C4 1.408(4)
C3 C8 1.517(4)
C4 C5 1.418(4)
C4 C9 1.504(4)
C5 C10 1.510(4)
C11 C12 1.415(4)
C11 C15 1.421(4)
C11 C16 1.510(4)
C12 C13 1.418(4)
C12 C17 1.516(4)
C13 C14 1.418(4)
C13 C18 1.508(4)
C14 C15 1.415(4)
C14 C19 1.502(4)
C15 C20 1.506(4)
C21 C22 1.515(4)
C22 C23 1.517(5)
C23 C24 1.513(4)
